data_4075141
loop_
_publ_author_name
'Tsunawaki, Fumiaki'
'Ura, Yasuyuki'
'Kondo, Teruyuki'
'Iwasa, Tomomichi'
'Harumashi, Tatsuro'
'Mitsudo, Take-aki'

_publ_section_title
;
 Formation of Binuclear Ruthenium(II) Aqua Complexes and a Mononuclear
 Ammonia Complex Bearing P&#x2212;P&#x2212;O Facial Tridentate Ligands and
 Oxametallacycle Moieties
;
_journal_issue 10
_journal_name_full Organometallics
_journal_page_first 2547
_journal_paper_doi 10.1021/om060066o
_journal_volume 25
_journal_year 2006
_chemical_formula_moiety 'C36 H42 Cl3 N O8 P2 Ru '
_chemical_formula_sum 'C36 H42 Cl3 N O8 P2 Ru'
_chemical_formula_weight 886.11
_space_group_IT_number 14
_symmetry_cell_setting monoclinic
_symmetry_Int_Tables_number 14
_symmetry_space_group_name_Hall '-P 2yn'
_symmetry_space_group_name_H-M 'P 1 21/n 1'
_cell_angle_alpha 90.0000
_cell_angle_beta 109.319(5)
_cell_angle_gamma 90.0000
_cell_formula_units_Z 4
_cell_length_a 16.3423(13)
_cell_length_b 11.7192(11)
_cell_length_c 21.574(3)
_cell_measurement_reflns_used 19354
_cell_measurement_temperature 163.1
_cell_measurement_theta_max 27.5
_cell_measurement_theta_min 2.0
_cell_volume 3899.2(7)
_computing_cell_refinement PROCESS-AUTO
_computing_data_collection PROCESS-AUTO
_computing_data_reduction CrystalStructure
_computing_publication_material 'CrystalStructure 3.7.0'
_computing_structure_refinement CRYSTALS
_computing_structure_solution SIR92
_diffrn_detector_area_resol_mean 10.00
_diffrn_measured_fraction_theta_full 0.962
_diffrn_measured_fraction_theta_max 0.965
_diffrn_measurement_device_type 'Rigaku RAXIS-RAPID'
_diffrn_measurement_method \w
_diffrn_radiation_type 'Mo K\a'
_diffrn_radiation_wavelength 0.71069
_diffrn_reflns_av_R_equivalents 0.080
_diffrn_reflns_limit_h_max 20
_diffrn_reflns_limit_h_min -20
_diffrn_reflns_limit_k_max 15
_diffrn_reflns_limit_k_min -13
_diffrn_reflns_limit_l_max 27
_diffrn_reflns_limit_l_min -28
_diffrn_reflns_number 30149
_diffrn_reflns_theta_full 27.50
_diffrn_reflns_theta_max 27.48
_exptl_absorpt_coefficient_mu 0.740
_exptl_absorpt_correction_T_max 0.929
_exptl_absorpt_correction_T_min 0.728
_exptl_absorpt_correction_type multi-scan
_exptl_absorpt_process_details
;
    Higashi, T. (1995). Program for Absorption Correction.
    Rigaku Corporation, Tokyo, Japan.
;
_exptl_crystal_colour yellow
_exptl_crystal_density_diffrn 1.509
_exptl_crystal_density_method 'not measured'
_exptl_crystal_description platelet
_exptl_crystal_F_000 1816.00
_exptl_crystal_size_max 0.40
_exptl_crystal_size_mid 0.10
_exptl_crystal_size_min 0.10
_refine_diff_density_max 2.01
_refine_diff_density_min -1.22
_refine_ls_extinction_method none
_refine_ls_goodness_of_fit_ref 1.152
_refine_ls_hydrogen_treatment refall
_refine_ls_number_parameters 491
_refine_ls_number_reflns 5429
_refine_ls_R_factor_gt 0.0613
_refine_ls_shift/su_max 0.0000
_refine_ls_structure_factor_coef Fsqd
_refine_ls_weighting_details
;
    Chebychev polynomial with 3 parameters (Carruthers & Watkin, 1979)
    346.5090    472.9610    145.4980
;
_refine_ls_weighting_scheme calc
_refine_ls_wR_factor_ref 0.0962
_reflns_number_gt 5392
_reflns_number_total 8611
_reflns_threshold_expression F^2^>2.0\s(F^2^)
_cod_data_source_file om060066osi20060123_035613.cif
_cod_data_source_block '_complex_5'
_cod_original_cell_volume 3899.1(7)
_cod_original_formula_sum 'C36 H42 Cl3 N O8 P2 Ru '
_cod_database_code 4075141

loop_
_symmetry_equiv_pos_site_id
_symmetry_equiv_pos_as_xyz
1 +X,+Y,+Z
2 1/2-X,1/2+Y,1/2-Z
3 -X,-Y,-Z
4 1/2+X,1/2-Y,1/2+Z

loop_
_atom_site_label
_atom_site_type_symbol
_atom_site_fract_x
_atom_site_fract_y
_atom_site_fract_z
_atom_site_U_iso_or_equiv
_atom_site_adp_type
_atom_site_occupancy
_atom_site_symmetry_multiplicity
_atom_site_calc_flag
_atom_site_refinement_flags
Ru(1) Ru 0.13921(3) 0.12979(4) 0.44346(2) 0.01841(8) Uani 1.00 1 d .
Cl(1) Cl -0.14356(19) -0.0959(2) 0.17380(12) 0.0891(8) Uani 1.00 1 d .
Cl(2) Cl -0.10234(14) -0.3276(2) 0.21341(12) 0.0791(7) Uani 1.00 1 d .
Cl(3) Cl -0.26161(18) -0.2266(3) 0.21475(17) 0.1145(11) Uani 1.00 1 d .
P(1) P 0.21468(9) 0.28966(11) 0.46116(6) 0.0230(3) Uani 1.00 1 d .
P(2) P 0.24060(9) 0.07159(12) 0.39983(6) 0.0251(3) Uani 1.00 1 d .
O(1) O 0.0752(2) -0.0310(3) 0.43508(17) 0.0271(9) Uani 1.00 1 d .
O(2) O -0.0371(2) -0.1319(3) 0.37075(18) 0.0373(10) Uani 1.00 1 d .
O(3) O -0.0427(2) 0.3061(3) 0.3619(2) 0.0406(12) Uani 1.00 1 d .
O(4) O 0.0570(2) 0.3390(3) 0.31285(19) 0.0363(11) Uani 1.00 1 d .
O(5) O 0.2205(2) 0.1016(3) 0.54998(16) 0.0269(9) Uani 1.00 1 d .
O(6) O 0.1361(2) 0.3832(3) 0.5547(2) 0.0429(12) Uani 1.00 1 d .
O(7) O 0.2134(3) 0.1790(5) 0.2675(2) 0.0659(17) Uani 1.00 1 d .
O(8) O 0.4080(2) -0.0122(4) 0.3835(2) 0.0571(15) Uani 1.00 1 d .
N(1) N 0.0401(3) 0.1826(4) 0.4840(2) 0.0281(13) Uani 1.00 1 d .
C(1) C 0.0480(3) 0.1522(4) 0.3484(2) 0.0253(13) Uani 1.00 1 d .
C(2) C -0.0243(3) 0.0628(4) 0.3415(2) 0.0312(14) Uani 1.00 1 d .
C(3) C 0.0066(3) -0.0429(4) 0.3842(2) 0.0277(14) Uani 1.00 1 d .
C(4) C 0.0147(3) 0.2683(5) 0.3426(2) 0.0300(14) Uani 1.00 1 d .
C(5) C 0.0215(5) 0.4528(6) 0.2991(3) 0.060(2) Uani 1.00 1 d .
C(6) C 0.2834(3) 0.3017(5) 0.4096(2) 0.0343(16) Uani 1.00 1 d .
C(7) C 0.3225(3) 0.1845(5) 0.4072(2) 0.0343(15) Uani 1.00 1 d .
C(8) C 0.2937(3) 0.2725(4) 0.5434(2) 0.0286(13) Uani 1.00 1 d .
C(9) C 0.2843(3) 0.1806(4) 0.5816(2) 0.0275(13) Uani 1.00 1 d .
C(10) C 0.3362(4) 0.1701(5) 0.6466(2) 0.0423(17) Uani 1.00 1 d .
C(11) C 0.3991(4) 0.2519(6) 0.6734(3) 0.055(2) Uani 1.00 1 d .
C(12) C 0.4116(4) 0.3413(5) 0.6370(3) 0.054(2) Uani 1.00 1 d .
C(13) C 0.3578(3) 0.3521(5) 0.5724(2) 0.0406(17) Uani 1.00 1 d .
C(14) C 0.2000(4) 0.0147(5) 0.5903(2) 0.0404(17) Uani 1.00 1 d .
C(15) C 0.1797(3) 0.4370(4) 0.4650(2) 0.0337(15) Uani 1.00 1 d .
C(16) C 0.1434(3) 0.4688(5) 0.5136(3) 0.0384(16) Uani 1.00 1 d .
C(17) C 0.1181(4) 0.5800(5) 0.5178(4) 0.054(2) Uani 1.00 1 d .
C(18) C 0.1274(5) 0.6592(7) 0.4752(4) 0.068(2) Uiso 1.00 1 d .
C(19) C 0.1625(5) 0.6309(8) 0.4275(4) 0.0648(19) Uiso 1.00 1 d .
C(20) C 0.1884(4) 0.5198(5) 0.4229(3) 0.0471(19) Uani 1.00 1 d .
C(21) C 0.1114(6) 0.4117(7) 0.6098(4) 0.079(3) Uani 1.00 1 d .
C(22) C 0.1983(4) 0.0189(8) 0.3157(3) 0.065(2) Uani 1.00 1 d .
C(23) C 0.1812(5) 0.0740(8) 0.2598(3) 0.060(2) Uani 1.00 1 d .
C(24) C 0.1395(4) 0.0170(9) 0.1979(3) 0.074(2) Uani 1.00 1 d .
C(25) C 0.1080(5) -0.0824(8) 0.1957(4) 0.069(2) Uiso 1.00 1 d .
C(26) C 0.1141(5) -0.1479(8) 0.2506(4) 0.077(2) Uiso 1.00 1 d .
C(27) C 0.1553(3) -0.1017(4) 0.3120(2) 0.0330(15) Uani 1.00 1 d .
C(28) C 0.1760(7) 0.2532(12) 0.2114(5) 0.137(4) Uani 1.00 1 d .
C(29) C 0.3091(3) -0.0507(5) 0.4388(2) 0.0361(15) Uani 1.00 1 d .
C(30) C 0.3867(4) -0.0776(6) 0.4280(3) 0.0466(18) Uani 1.00 1 d .
C(31) C 0.4374(4) -0.1688(7) 0.4613(4) 0.061(2) Uani 1.00 1 d .
C(32) C 0.4114(5) -0.2314(7) 0.5043(4) 0.071(2) Uani 1.00 1 d .
C(33) C 0.3346(5) -0.2078(6) 0.5161(4) 0.064(2) Uani 1.00 1 d .
C(34) C 0.2840(4) -0.1175(5) 0.4821(3) 0.0443(17) Uani 1.00 1 d .
C(35) C 0.4953(4) -0.0193(8) 0.3811(4) 0.077(3) Uani 1.00 1 d .
C(36) C -0.1528(4) -0.2032(5) 0.2282(3) 0.0485(19) Uani 1.00 1 d .
H(1) H 0.0744 0.1394 0.3159 0.029 Uiso 1.00 1 c R
H(2) H -0.0678 0.0979 0.3552 0.035 Uiso 1.00 1 c R
H(3) H -0.0484 0.0406 0.2968 0.035 Uiso 1.00 1 c R
H(4) H 0.0669 0.5044 0.3003 0.066 Uiso 1.00 1 c R
H(5) H -0.0034 0.4742 0.3314 0.066 Uiso 1.00 1 c R
H(6) H -0.0216 0.4551 0.2569 0.066 Uiso 1.00 1 c R
H(7) H 0.3282 0.3558 0.4279 0.043 Uiso 1.00 1 c R
H(8) H 0.2496 0.3249 0.3666 0.043 Uiso 1.00 1 c R
H(9) H 0.3701 0.1727 0.4463 0.043 Uiso 1.00 1 c R
H(10) H 0.3421 0.1807 0.3704 0.043 Uiso 1.00 1 c R
H(11) H 0.3275 0.1082 0.6722 0.047 Uiso 1.00 1 c R
H(12) H 0.4356 0.2445 0.7178 0.058 Uiso 1.00 1 c R
H(13) H 0.4552 0.3963 0.6566 0.057 Uiso 1.00 1 c R
H(14) H 0.3664 0.4152 0.5476 0.046 Uiso 1.00 1 c R
H(15) H 0.2519 -0.0113 0.6223 0.048 Uiso 1.00 1 c R
H(16) H 0.1629 0.0465 0.6117 0.048 Uiso 1.00 1 c R
H(17) H 0.1716 -0.0476 0.5636 0.048 Uiso 1.00 1 c R
H(18) H 0.0960 0.6022 0.5516 0.067 Uiso 1.00 1 c R
H(19) H 0.1094 0.7356 0.4780 0.081 Uiso 1.00 1 c R
H(20) H 0.1657 0.6868 0.3965 0.078 Uiso 1.00 1 c R
H(21) H 0.2153 0.5016 0.3913 0.056 Uiso 1.00 1 c R
H(22) H 0.0814 0.3499 0.6210 0.104 Uiso 1.00 1 c R
H(23) H 0.1624 0.4280 0.6456 0.104 Uiso 1.00 1 c R
H(24) H 0.0751 0.4772 0.6000 0.104 Uiso 1.00 1 c R
H(25) H 0.1340 0.0559 0.1581 0.085 Uiso 1.00 1 c R
H(26) H 0.0809 -0.1156 0.1537 0.083 Uiso 1.00 1 c R
H(27) H 0.0906 -0.2227 0.2463 0.092 Uiso 1.00 1 c R
H(28) H 0.1585 -0.1392 0.3518 0.038 Uiso 1.00 1 c R
H(29) H 0.1168 0.2332 0.1910 0.154 Uiso 1.00 1 c R
H(30) H 0.1798 0.3287 0.2281 0.155 Uiso 1.00 1 c R
H(31) H 0.2052 0.2490 0.1800 0.154 Uiso 1.00 1 c R
H(32) H 0.4874 -0.1904 0.4509 0.066 Uiso 1.00 1 c R
H(33) H 0.4493 -0.2885 0.5294 0.074 Uiso 1.00 1 c R
H(34) H 0.3166 -0.2529 0.5459 0.069 Uiso 1.00 1 c R
H(35) H 0.2295 -0.1038 0.4875 0.049 Uiso 1.00 1 c R
H(36) H 0.5313 0.0356 0.4098 0.097 Uiso 1.00 1 c R
H(37) H 0.4937 -0.0048 0.3374 0.097 Uiso 1.00 1 c R
H(38) H 0.5178 -0.0936 0.3939 0.097 Uiso 1.00 1 c R
H(39) H -0.002(5) 0.222(7) 0.455(4) 0.07(2) Uiso 1.00 1 c .
H(40) H 0.058(3) 0.211(4) 0.519(3) 0.022(15) Uiso 1.00 1 c .
H(41) H 0.016(3) 0.126(5) 0.496(2) 0.029(15) Uiso 1.00 1 c .
H(42) H -0.1253 -0.1789 0.2722 0.054 Uiso 1.00 1 c R

loop_
_atom_site_aniso_label
_atom_site_aniso_U_11
_atom_site_aniso_U_22
_atom_site_aniso_U_33
_atom_site_aniso_U_12
_atom_site_aniso_U_13
_atom_site_aniso_U_23
Ru(1) 0.01783(17) 0.01961(18) 0.01586(16) -0.00028(18) 0.00299(12) 0.00099(18)
Cl(1) 0.123(2) 0.0632(14) 0.0611(12) -0.0090(13) 0.0039(12) 0.0115(10)
Cl(2) 0.0735(14) 0.0589(13) 0.0896(16) 0.0158(10) 0.0062(11) -0.0157(11)
Cl(3) 0.0662(15) 0.153(3) 0.138(2) -0.0280(17) 0.0520(16) -0.049(2)
P(1) 0.0235(6) 0.0218(6) 0.0221(6) -0.0023(5) 0.0055(5) -0.0005(5)
P(2) 0.0230(6) 0.0295(7) 0.0204(6) 0.0030(5) 0.0039(5) -0.0038(5)
O(1) 0.0239(18) 0.0251(19) 0.0274(18) -0.0013(14) 0.0018(14) 0.0010(15)
O(2) 0.039(2) 0.033(2) 0.035(2) -0.0164(19) 0.0067(16) -0.0056(19)
O(3) 0.036(2) 0.047(2) 0.038(2) 0.0165(19) 0.0115(18) -0.0005(19)
O(4) 0.045(2) 0.028(2) 0.032(2) 0.0012(16) 0.0073(17) 0.0118(16)
O(5) 0.0239(18) 0.034(2) 0.0185(16) -0.0025(14) 0.0014(13) 0.0056(14)
O(6) 0.057(2) 0.031(2) 0.048(2) 0.002(2) 0.027(2) -0.008(2)
O(7) 0.076(3) 0.076(4) 0.041(2) -0.018(3) 0.013(2) 0.014(2)
O(8) 0.032(2) 0.079(3) 0.061(3) 0.013(2) 0.017(2) -0.020(2)
N(1) 0.030(2) 0.031(2) 0.023(2) -0.002(2) 0.009(2) -0.001(2)
C(1) 0.028(2) 0.023(2) 0.021(2) 0.001(2) 0.0030(19) -0.0005(19)
C(2) 0.025(2) 0.034(3) 0.029(2) -0.006(2) 0.001(2) 0.001(2)
C(3) 0.028(2) 0.028(2) 0.028(2) -0.002(2) 0.011(2) -0.004(2)
C(4) 0.027(2) 0.038(3) 0.019(2) 0.004(2) -0.001(2) 0.006(2)
C(5) 0.074(5) 0.038(4) 0.054(4) 0.014(3) 0.003(3) 0.012(3)
C(6) 0.042(3) 0.034(3) 0.032(3) -0.009(2) 0.019(2) 0.001(2)
C(7) 0.035(3) 0.039(3) 0.034(3) 0.004(2) 0.019(2) 0.006(2)
C(8) 0.024(2) 0.034(3) 0.024(2) -0.001(2) 0.003(2) -0.006(2)
C(9) 0.022(2) 0.036(3) 0.022(2) 0.003(2) 0.005(2) -0.005(2)
C(10) 0.042(3) 0.047(3) 0.029(2) 0.006(2) -0.000(2) -0.004(2)
C(11) 0.051(4) 0.062(4) 0.031(3) 0.012(3) -0.013(2) -0.014(3)
C(12) 0.041(3) 0.039(4) 0.061(4) -0.003(2) -0.009(3) -0.022(3)
C(13) 0.037(3) 0.036(3) 0.041(3) -0.007(2) 0.003(2) -0.010(2)
C(14) 0.044(3) 0.041(3) 0.035(3) 0.002(2) 0.011(2) 0.015(2)
C(15) 0.040(3) 0.020(2) 0.039(3) -0.005(2) 0.011(2) -0.002(2)
C(16) 0.032(3) 0.024(3) 0.059(3) -0.002(2) 0.015(2) -0.012(2)
C(17) 0.049(4) 0.031(3) 0.087(5) 0.001(2) 0.031(3) -0.007(3)
C(20) 0.047(3) 0.024(3) 0.069(4) -0.006(2) 0.017(3) 0.001(2)
C(21) 0.124(8) 0.058(5) 0.079(5) -0.022(5) 0.067(6) -0.031(4)
C(22) 0.035(3) 0.113(7) 0.035(3) 0.038(4) -0.004(2) -0.029(4)
C(23) 0.053(4) 0.079(6) 0.050(4) 0.001(4) 0.021(3) 0.002(4)
C(24) 0.037(4) 0.130(8) 0.047(4) 0.022(4) 0.003(3) -0.030(4)
C(27) 0.043(3) 0.025(3) 0.026(2) 0.004(2) 0.004(2) -0.006(2)
C(28) 0.080(7) 0.236(15) 0.070(6) -0.042(8) -0.010(5) 0.082(8)
C(29) 0.027(2) 0.036(3) 0.035(3) 0.008(2) -0.003(2) -0.007(2)
C(30) 0.030(3) 0.057(4) 0.046(3) 0.006(2) 0.003(2) -0.023(3)
C(31) 0.041(4) 0.064(5) 0.060(4) 0.025(3) -0.007(3) -0.023(4)
C(32) 0.061(5) 0.058(5) 0.066(5) 0.033(4) -0.019(4) -0.007(4)
C(33) 0.054(4) 0.051(4) 0.068(5) 0.014(3) -0.005(3) 0.014(3)
C(34) 0.044(3) 0.027(3) 0.050(3) 0.006(2) 0.000(2) 0.004(2)
C(35) 0.045(4) 0.115(8) 0.083(6) 0.008(4) 0.039(4) -0.029(5)
C(36) 0.046(3) 0.047(4) 0.042(3) -0.002(3) 0.000(2) -0.009(3)

loop_
_atom_type_symbol
_atom_type_description
_atom_type_scat_dispersion_real
_atom_type_scat_dispersion_imag
_atom_type_scat_source
C C 0.003 0.002
;
International Tables for Crystallography
(1992, Vol. C, Tables 4.2.6.8 and 6.1.1.4)
;
H H 0.000 0.000
;
International Tables for Crystallography
(1992, Vol. C, Table 6.1.1.4)
;
O O 0.011 0.006
;
International Tables for Crystallography
(1992, Vol. C, Tables 4.2.6.8 and 6.1.1.4)
;
Ru Ru -1.259 0.836
;
International Tables for Crystallography
(1992, Vol. C, Tables 4.2.6.8 and 6.1.1.4)
;
N N 0.006 0.003
;
International Tables for Crystallography
(1992, Vol. C, Tables 4.2.6.8 and 6.1.1.4)
;
Cl Cl 0.148 0.159
;
International Tables for Crystallography
(1992, Vol. C, Tables 4.2.6.8 and 6.1.1.4)
;
P P 0.102 0.094
;
International Tables for Crystallography
(1992, Vol. C, Tables 4.2.6.8 and 6.1.1.4)
;

loop_
_geom_angle_atom_site_label_1
_geom_angle_atom_site_label_2
_geom_angle_atom_site_label_3
_geom_angle
P(1) Ru(1) P(2) 83.32(5)
P(1) Ru(1) O(1) 174.37(9)
P(1) Ru(1) O(5) 80.88(9)
P(1) Ru(1) N(1) 97.88(15)
P(1) Ru(1) C(1) 103.70(14)
P(2) Ru(1) O(1) 96.00(11)
P(2) Ru(1) O(5) 96.50(10)
P(2) Ru(1) N(1) 178.72(13)
P(2) Ru(1) C(1) 90.73(16)
O(1) Ru(1) O(5) 93.66(12)
O(1) Ru(1) N(1) 82.85(18)
O(1) Ru(1) C(1) 81.88(16)
O(5) Ru(1) N(1) 84.16(15)
O(5) Ru(1) C(1) 171.88(19)
N(1) Ru(1) C(1) 88.5(2)
Ru(1) P(1) C(6) 112.39(19)
Ru(1) P(1) C(8) 104.45(19)
Ru(1) P(1) C(15) 130.1(2)
C(6) P(1) C(8) 102.7(2)
C(6) P(1) C(15) 102.7(2)
C(8) P(1) C(15) 101.0(2)
Ru(1) P(2) C(7) 110.9(2)
Ru(1) P(2) C(22) 115.3(2)
Ru(1) P(2) C(29) 117.6(2)
C(7) P(2) C(22) 110.6(3)
C(7) P(2) C(29) 101.8(2)
C(22) P(2) C(29) 99.4(3)
Ru(1) O(1) C(3) 115.5(3)
C(4) O(4) C(5) 115.1(5)
Ru(1) O(5) C(9) 119.5(3)
Ru(1) O(5) C(14) 122.4(2)
C(9) O(5) C(14) 117.3(3)
C(16) O(6) C(21) 118.7(5)
C(23) O(7) C(28) 114.3(6)
C(30) O(8) C(35) 118.5(5)
Ru(1) C(1) C(2) 106.3(3)
Ru(1) C(1) C(4) 108.9(3)
C(2) C(1) C(4) 111.9(4)
C(1) C(2) C(3) 113.6(3)
O(1) C(3) O(2) 124.0(4)
O(1) C(3) C(2) 116.5(4)
O(2) C(3) C(2) 119.3(4)
O(3) C(4) O(4) 120.2(5)
O(3) C(4) C(1) 127.8(5)
O(4) C(4) C(1) 112.0(5)
P(1) C(6) C(7) 107.5(4)
P(2) C(7) C(6) 110.4(4)
P(1) C(8) C(9) 118.5(3)
P(1) C(8) C(13) 123.3(4)
C(9) C(8) C(13) 117.8(4)
O(5) C(9) C(8) 115.8(4)
O(5) C(9) C(10) 123.0(5)
C(8) C(9) C(10) 121.2(5)
C(9) C(10) C(11) 118.8(6)
C(10) C(11) C(12) 121.6(5)
C(11) C(12) C(13) 118.8(6)
C(8) C(13) C(12) 121.7(6)
P(1) C(15) C(16) 119.8(4)
P(1) C(15) C(20) 122.5(5)
C(16) C(15) C(20) 117.8(5)
O(6) C(16) C(15) 115.8(5)
O(6) C(16) C(17) 123.8(7)
C(15) C(16) C(17) 120.4(6)
C(16) C(17) C(18) 120.1(8)
C(17) C(18) C(19) 120.9(8)
C(18) C(19) C(20) 119.6(8)
C(15) C(20) C(19) 121.3(7)
P(2) C(22) C(23) 130.0(7)
P(2) C(22) C(27) 111.8(5)
C(23) C(22) C(27) 116.2(6)
O(7) C(23) C(22) 112.7(6)
O(7) C(23) C(24) 126.2(8)
C(22) C(23) C(24) 120.9(8)
C(23) C(24) C(25) 121.4(8)
C(24) C(25) C(26) 124.2(8)
C(25) C(26) C(27) 118.5(8)
C(22) C(27) C(26) 117.9(6)
P(2) C(29) C(30) 123.2(5)
P(2) C(29) C(34) 118.5(4)
C(30) C(29) C(34) 118.3(5)
O(8) C(30) C(29) 116.6(5)
O(8) C(30) C(31) 123.3(6)
C(29) C(30) C(31) 120.1(7)
C(30) C(31) C(32) 120.0(7)
C(31) C(32) C(33) 121.6(7)
C(32) C(33) C(34) 118.1(8)
C(29) C(34) C(33) 121.9(7)
Cl(1) C(36) Cl(2) 108.8(4)
Cl(1) C(36) Cl(3) 108.2(3)
Cl(2) C(36) Cl(3) 110.9(3)
Ru(1) N(1) H(39) 112(7)
Ru(1) N(1) H(40) 115(4)
Ru(1) N(1) H(41) 113(4)
H(39) N(1) H(40) 114(7)
H(39) N(1) H(41) 106(7)
H(40) N(1) H(41) 96(5)
Ru(1) C(1) H(1) 110.5
C(2) C(1) H(1) 109.9
C(4) C(1) H(1) 109.4
C(1) C(2) H(2) 107.6
C(1) C(2) H(3) 109.3
C(3) C(2) H(2) 107.2
C(3) C(2) H(3) 109.5
H(2) C(2) H(3) 109.5
O(4) C(5) H(4) 109.0
O(4) C(5) H(5) 109.4
O(4) C(5) H(6) 110.0
H(4) C(5) H(5) 109.5
H(4) C(5) H(6) 109.5
H(5) C(5) H(6) 109.5
P(1) C(6) H(7) 110.1
P(1) C(6) H(8) 109.9
C(7) C(6) H(7) 110.0
C(7) C(6) H(8) 109.8
H(7) C(6) H(8) 109.5
P(2) C(7) H(9) 109.1
P(2) C(7) H(10) 109.2
C(6) C(7) H(9) 109.2
C(6) C(7) H(10) 109.4
H(9) C(7) H(10) 109.5
C(9) C(10) H(11) 119.8
C(11) C(10) H(11) 121.4
C(10) C(11) H(12) 119.2
C(12) C(11) H(12) 119.2
C(11) C(12) H(13) 119.9
C(13) C(12) H(13) 121.3
C(8) C(13) H(14) 120.0
C(12) C(13) H(14) 118.3
O(5) C(14) H(15) 109.4
O(5) C(14) H(16) 109.1
O(5) C(14) H(17) 109.9
H(15) C(14) H(16) 109.5
H(15) C(14) H(17) 109.5
H(16) C(14) H(17) 109.5
C(16) C(17) H(18) 120.5
C(18) C(17) H(18) 119.4
C(17) C(18) H(19) 119.8
C(19) C(18) H(19) 119.4
C(18) C(19) H(20) 119.6
C(20) C(19) H(20) 120.7
C(15) C(20) H(21) 119.4
C(19) C(20) H(21) 119.2
O(6) C(21) H(22) 110.3
O(6) C(21) H(23) 108.4
O(6) C(21) H(24) 109.7
H(22) C(21) H(23) 109.5
H(22) C(21) H(24) 109.5
H(23) C(21) H(24) 109.5
C(23) C(24) H(25) 119.2
C(25) C(24) H(25) 119.4
C(24) C(25) H(26) 117.8
C(26) C(25) H(26) 117.9
C(25) C(26) H(27) 120.9
C(27) C(26) H(27) 120.6
C(22) C(27) H(28) 118.8
C(26) C(27) H(28) 123.3
O(7) C(28) H(29) 108.7
O(7) C(28) H(30) 106.6
O(7) C(28) H(31) 113.1
H(29) C(28) H(30) 109.5
H(29) C(28) H(31) 109.5
H(30) C(28) H(31) 109.5
C(30) C(31) H(32) 119.5
C(32) C(31) H(32) 120.4
C(31) C(32) H(33) 118.4
C(33) C(32) H(33) 119.7
C(32) C(33) H(34) 120.9
C(34) C(33) H(34) 121.0
C(29) C(34) H(35) 119.2
C(33) C(34) H(35) 118.8
O(8) C(35) H(36) 110.1
O(8) C(35) H(37) 108.8
O(8) C(35) H(38) 109.5
H(36) C(35) H(37) 109.5
H(36) C(35) H(38) 109.5
H(37) C(35) H(38) 109.5
Cl(1) C(36) H(42) 109.6
Cl(2) C(36) H(42) 109.6
Cl(3) C(36) H(42) 109.7

loop_
_geom_bond_atom_site_label_1
_geom_bond_atom_site_label_2
_geom_bond_distance
Ru(1) P(1) 2.2058(14)
Ru(1) P(2) 2.2646(16)
Ru(1) O(1) 2.134(3)
Ru(1) O(5) 2.266(3)
Ru(1) N(1) 2.170(6)
Ru(1) C(1) 2.115(4)
Cl(1) C(36) 1.761(7)
Cl(2) C(36) 1.756(7)
Cl(3) C(36) 1.726(7)
P(1) C(6) 1.829(7)
P(1) C(8) 1.827(4)
P(1) C(15) 1.829(5)
P(2) C(7) 1.851(6)
P(2) C(22) 1.823(7)
P(2) C(29) 1.842(5)
O(1) C(3) 1.291(5)
O(2) C(3) 1.243(6)
O(3) C(4) 1.226(8)
O(4) C(4) 1.367(7)
O(4) C(5) 1.445(8)
O(5) C(9) 1.392(6)
O(5) C(14) 1.449(7)
O(6) C(16) 1.369(8)
O(6) C(21) 1.414(11)
O(7) C(23) 1.327(11)
O(7) C(28) 1.452(12)
O(8) C(30) 1.361(9)
O(8) C(35) 1.446(10)
C(1) C(2) 1.549(7)
C(1) C(4) 1.456(7)
C(2) C(3) 1.526(7)
C(6) C(7) 1.523(8)
C(8) C(9) 1.394(8)
C(8) C(13) 1.388(7)
C(9) C(10) 1.385(7)
C(10) C(11) 1.385(9)
C(11) C(12) 1.364(10)
C(12) C(13) 1.385(8)
C(15) C(16) 1.414(10)
C(15) C(20) 1.369(9)
C(16) C(17) 1.380(9)
C(17) C(18) 1.350(12)
C(18) C(19) 1.375(14)
C(19) C(20) 1.382(11)
C(22) C(23) 1.313(11)
C(22) C(27) 1.569(10)
C(23) C(24) 1.446(11)
C(24) C(25) 1.268(14)
C(25) C(26) 1.388(14)
C(26) C(27) 1.382(10)
C(29) C(30) 1.400(9)
C(29) C(34) 1.381(9)
C(30) C(31) 1.396(10)
C(31) C(32) 1.358(13)
C(32) C(33) 1.387(13)
C(33) C(34) 1.393(9)
N(1) H(39) 0.90(7)
N(1) H(40) 0.79(6)
N(1) H(41) 0.86(6)
C(1) H(1) 0.950
C(2) H(2) 0.950
C(2) H(3) 0.950
C(5) H(4) 0.950
C(5) H(5) 0.950
C(5) H(6) 0.950
C(6) H(7) 0.950
C(6) H(8) 0.950
C(7) H(9) 0.950
C(7) H(10) 0.950
C(10) H(11) 0.950
C(11) H(12) 0.950
C(12) H(13) 0.950
C(13) H(14) 0.950
C(14) H(15) 0.950
C(14) H(16) 0.950
C(14) H(17) 0.950
C(17) H(18) 0.950
C(18) H(19) 0.950
C(19) H(20) 0.950
C(20) H(21) 0.950
C(21) H(22) 0.950
C(21) H(23) 0.950
C(21) H(24) 0.950
C(24) H(25) 0.950
C(25) H(26) 0.950
C(26) H(27) 0.950
C(27) H(28) 0.950
C(28) H(29) 0.950
C(28) H(30) 0.950
C(28) H(31) 0.950
C(31) H(32) 0.950
C(32) H(33) 0.950
C(33) H(34) 0.950
C(34) H(35) 0.950
C(35) H(36) 0.950
C(35) H(37) 0.950
C(35) H(38) 0.950
C(36) H(42) 0.950

loop_
_geom_contact_atom_site_label_1
_geom_contact_atom_site_label_2
_geom_contact_distance
_geom_contact_site_symmetry_2
Cl(1) C(12) 3.288(7) 45404
Cl(2) C(5) 3.415(7) 54501
Cl(3) O(3) 3.100(4) 44502
O(1) N(1) 3.454(7) 55603
O(2) N(1) 3.206(7) 55603
O(2) C(14) 3.341(8) 55603
O(2) C(21) 3.571(10) 55603
O(2) C(36) 3.143(7) .
O(3) Cl(3) 3.100(4) 45502
O(3) C(17) 3.486(10) 56603
O(4) C(11) 3.422(6) 45404
O(7) C(26) 3.598(12) 55502
O(8) C(28) 3.431(14) 54502
N(1) O(1) 3.454(7) 55603
N(1) O(2) 3.206(7) 55603
N(1) C(3) 3.576(8) 55603
C(3) N(1) 3.576(8) 55603
C(4) C(11) 3.521(7) 45404
C(5) Cl(2) 3.415(7) 56501
C(6) C(25) 3.581(13) 55502
C(10) C(35) 3.488(12) 65603
C(11) O(4) 3.422(6) 55504
C(11) C(4) 3.521(7) 55504
C(12) Cl(1) 3.288(7) 55504
C(14) O(2) 3.341(8) 55603
C(17) O(3) 3.486(10) 56603
C(18) C(33) 3.563(11) 56501
C(19) C(33) 3.403(10) 56501
C(19) C(34) 3.532(10) 56501
C(21) O(2) 3.571(10) 55603
C(25) C(6) 3.581(13) 54502
C(26) O(7) 3.598(12) 54502
C(26) C(28) 3.453(15) 54502
C(27) C(28) 3.415(14) 54502
C(28) O(8) 3.431(14) 55502
C(28) C(26) 3.453(15) 55502
C(28) C(27) 3.415(14) 55502
C(28) C(30) 3.461(13) 55502
C(30) C(28) 3.461(13) 54502
C(33) C(18) 3.563(11) 54501
C(33) C(19) 3.403(10) 54501
C(34) C(19) 3.532(10) 54501
C(35) C(10) 3.488(12) 65603
C(36) O(2) 3.143(7) .
Cl(1) H(3) 3.047 .
Cl(1) H(13) 2.934 45404
Cl(1) H(14) 3.495 45404
Cl(1) H(34) 3.161 44404
Cl(2) H(4) 3.407 54501
Cl(2) H(5) 3.431 54501
Cl(2) H(6) 2.878 54501
Cl(2) H(11) 3.499 44404
Cl(2) H(15) 3.163 44404
Cl(2) H(22) 3.485 55603
Cl(2) H(27) 3.237 .
Cl(2) H(34) 3.541 44404
Cl(2) H(37) 3.155 54502
Cl(3) H(2) 3.390 44502
Cl(3) H(11) 3.282 55603
O(1) H(19) 2.883 54501
O(1) H(40) 3.40(6) 55603
O(1) H(41) 2.66(6) 55603
O(2) H(16) 2.427 55603
O(2) H(19) 3.135 54501
O(2) H(22) 2.678 55603
O(2) H(40) 2.68(6) 55603
O(2) H(41) 2.78(6) 55603
O(2) H(42) 2.207 .
O(3) H(12) 3.068 45404
O(3) H(18) 2.545 56603
O(3) H(24) 2.774 56603
O(4) H(12) 2.531 45404
O(4) H(37) 3.573 55502
O(7) H(27) 3.507 55502
O(8) H(29) 3.350 54502
O(8) H(30) 3.006 54502
O(8) H(31) 3.384 54502
N(1) H(18) 3.282 56603
N(1) H(19) 2.981 56603
C(1) H(12) 3.060 45404
C(2) H(12) 3.391 45404
C(2) H(16) 3.051 55603
C(2) H(42) 3.368 .
C(3) H(16) 2.803 55603
C(3) H(19) 3.377 54501
C(3) H(40) 3.29(6) 55603
C(3) H(41) 2.89(6) 55603
C(3) H(42) 3.094 .
C(4) H(12) 2.578 45404
C(5) H(11) 3.510 45404
C(5) H(12) 2.961 45404
C(5) H(24) 3.189 56603
C(5) H(37) 2.915 55502
C(6) H(26) 3.118 55502
C(7) H(26) 3.327 55502
C(7) H(32) 3.569 65603
C(8) H(38) 3.600 65603
C(9) H(38) 3.263 65603
C(10) H(6) 3.091 55504
C(10) H(37) 3.312 65603
C(10) H(38) 2.941 65603
C(11) H(3) 3.497 55504
C(11) H(6) 3.045 55504
C(11) H(29) 3.455 55504
C(11) H(37) 3.432 65603
C(11) H(38) 2.950 65603
C(12) H(3) 3.568 55504
C(12) H(29) 3.284 55504
C(12) H(32) 3.395 65603
C(12) H(38) 3.274 65603
C(13) H(32) 3.331 65603
C(13) H(38) 3.587 65603
C(14) H(2) 3.077 55603
C(17) H(24) 3.401 56603
C(17) H(39) 3.17(9) 56603
C(18) H(22) 3.358 56603
C(18) H(24) 3.547 56603
C(18) H(34) 3.135 56501
C(18) H(35) 3.205 56501
C(18) H(39) 3.23(10) 56603
C(18) H(40) 3.43(6) 56603
C(19) H(28) 3.140 56501
C(19) H(34) 3.235 56501
C(19) H(35) 3.406 56501
C(21) H(5) 2.828 56603
C(22) H(30) 3.328 54502
C(22) H(31) 3.522 54502
C(24) H(7) 3.487 54502
C(24) H(8) 3.457 54502
C(24) H(13) 3.020 45404
C(24) H(21) 3.520 54502
C(25) H(7) 3.250 54502
C(25) H(8) 3.236 54502
C(25) H(10) 3.342 54502
C(25) H(13) 3.210 45404
C(25) H(30) 3.471 54502
C(26) H(10) 3.549 54502
C(26) H(20) 3.551 54501
C(26) H(30) 3.257 54502
C(26) H(31) 3.081 54502
C(27) H(20) 3.047 54501
C(27) H(30) 3.196 54502
C(27) H(31) 2.833 54502
C(29) H(31) 3.425 54502
C(29) H(36) 3.444 65603
C(30) H(29) 3.378 54502
C(30) H(30) 3.361 54502
C(30) H(31) 3.081 54502
C(30) H(36) 3.344 65603
C(31) H(9) 3.119 65603
C(31) H(29) 3.313 54502
C(31) H(31) 3.309 54502
C(31) H(36) 3.081 65603
C(32) H(9) 3.443 65603
C(32) H(36) 2.903 65603
C(33) H(19) 3.559 54501
C(33) H(20) 3.330 54501
C(33) H(36) 3.019 65603
C(34) H(19) 3.309 54501
C(34) H(20) 3.170 54501
C(34) H(36) 3.288 65603
C(35) H(6) 3.161 54502
C(35) H(29) 3.508 54502
C(35) H(30) 3.528 54502
C(36) H(3) 3.404 .
C(36) H(22) 3.520 55603
H(1) H(12) 2.881 45404
H(1) H(13) 3.369 45404
H(2) Cl(3) 3.390 45502
H(2) C(14) 3.077 55603
H(2) H(12) 3.509 45404
H(2) H(15) 3.359 55603
H(2) H(16) 2.555 55603
H(2) H(17) 2.872 55603
H(3) Cl(1) 3.047 .
H(3) C(11) 3.497 45404
H(3) C(12) 3.568 45404
H(3) C(36) 3.404 .
H(3) H(12) 3.004 45404
H(3) H(13) 3.133 45404
H(3) H(16) 3.301 55603
H(3) H(42) 2.834 .
H(4) Cl(2) 3.407 56501
H(4) H(27) 3.470 56501
H(4) H(37) 2.806 55502
H(5) Cl(2) 3.431 56501
H(5) C(21) 2.828 56603
H(5) H(12) 3.458 45404
H(5) H(18) 3.462 56603
H(5) H(22) 2.793 56603
H(5) H(23) 3.027 56603
H(5) H(24) 2.242 56603
H(6) Cl(2) 2.878 56501
H(6) C(10) 3.091 45404
H(6) C(11) 3.045 45404
H(6) C(35) 3.161 55502
H(6) H(11) 2.644 45404
H(6) H(12) 2.507 45404
H(6) H(24) 3.563 56603
H(6) H(37) 2.277 55502
H(6) H(38) 3.325 55502
H(7) C(24) 3.487 55502
H(7) C(25) 3.250 55502
H(7) H(25) 3.175 55502
H(7) H(26) 2.673 55502
H(7) H(33) 3.531 65603
H(8) C(24) 3.457 55502
H(8) C(25) 3.236 55502
H(8) H(25) 3.449 55502
H(8) H(26) 3.024 55502
H(9) C(31) 3.119 65603
H(9) C(32) 3.443 65603
H(9) H(26) 3.549 55502
H(9) H(32) 2.640 65603
H(9) H(33) 3.131 65603
H(9) H(38) 3.453 65603
H(10) C(25) 3.342 55502
H(10) C(26) 3.549 55502
H(10) H(26) 2.825 55502
H(10) H(27) 3.264 55502
H(11) Cl(2) 3.499 54504
H(11) Cl(3) 3.282 55603
H(11) C(5) 3.510 55504
H(11) H(6) 2.644 55504
H(11) H(37) 3.233 65603
H(11) H(38) 3.293 65603
H(12) O(3) 3.068 55504
H(12) O(4) 2.531 55504
H(12) C(1) 3.060 55504
H(12) C(2) 3.391 55504
H(12) C(4) 2.578 55504
H(12) C(5) 2.961 55504
H(12) H(1) 2.881 55504
H(12) H(2) 3.509 55504
H(12) H(3) 3.004 55504
H(12) H(5) 3.458 55504
H(12) H(6) 2.507 55504
H(12) H(29) 3.210 55504
H(12) H(37) 3.399 65603
H(12) H(38) 3.276 65603
H(13) Cl(1) 2.934 55504
H(13) C(24) 3.020 55504
H(13) C(25) 3.210 55504
H(13) H(1) 3.369 55504
H(13) H(3) 3.133 55504
H(13) H(25) 2.964 55504
H(13) H(26) 3.304 55504
H(13) H(29) 2.921 55504
H(14) Cl(1) 3.495 55504
H(14) H(32) 3.550 65603
H(15) Cl(2) 3.163 54504
H(15) H(2) 3.359 55603
H(16) O(2) 2.427 55603
H(16) C(2) 3.051 55603
H(16) C(3) 2.803 55603
H(16) H(2) 2.555 55603
H(16) H(3) 3.301 55603
H(16) H(42) 3.174 55603
H(17) H(2) 2.872 55603
H(17) H(19) 3.108 54501
H(17) H(39) 3.352 55603
H(17) H(41) 3.041 55603
H(18) O(3) 2.545 56603
H(18) N(1) 3.282 56603
H(18) H(5) 3.462 56603
H(18) H(39) 2.541 56603
H(18) H(40) 3.303 56603
H(19) O(1) 2.883 56501
H(19) O(2) 3.135 56501
H(19) N(1) 2.981 56603
H(19) C(3) 3.377 56501
H(19) C(33) 3.559 56501
H(19) C(34) 3.309 56501
H(19) H(17) 3.108 56501
H(19) H(22) 3.298 56603
H(19) H(28) 3.414 56501
H(19) H(34) 3.218 56501
H(19) H(35) 2.678 56501
H(19) H(39) 2.657 56603
H(19) H(40) 2.826 56603
H(19) H(41) 2.807 56603
H(20) C(26) 3.551 56501
H(20) C(27) 3.047 56501
H(20) C(33) 3.330 56501
H(20) C(34) 3.170 56501
H(20) H(27) 3.240 56501
H(20) H(28) 2.242 56501
H(20) H(31) 3.163 55502
H(20) H(34) 3.422 56501
H(20) H(35) 3.100 56501
H(21) C(24) 3.520 55502
H(21) H(25) 3.057 55502
H(22) Cl(2) 3.485 55603
H(22) O(2) 2.678 55603
H(22) C(18) 3.358 56603
H(22) C(36) 3.520 55603
H(22) H(5) 2.793 56603
H(22) H(19) 3.298 56603
H(22) H(42) 2.958 55603
H(23) H(5) 3.027 56603
H(23) H(42) 3.570 55603
H(24) O(3) 2.774 56603
H(24) C(5) 3.189 56603
H(24) C(17) 3.401 56603
H(24) C(18) 3.547 56603
H(24) H(5) 2.242 56603
H(24) H(6) 3.563 56603
H(25) H(7) 3.175 54502
H(25) H(8) 3.449 54502
H(25) H(13) 2.964 45404
H(25) H(21) 3.057 54502
H(26) C(6) 3.118 54502
H(26) C(7) 3.327 54502
H(26) H(7) 2.673 54502
H(26) H(8) 3.024 54502
H(26) H(9) 3.549 54502
H(26) H(10) 2.825 54502
H(26) H(13) 3.304 45404
H(26) H(33) 3.043 44404
H(27) Cl(2) 3.237 .
H(27) O(7) 3.507 54502
H(27) H(4) 3.470 54501
H(27) H(10) 3.264 54502
H(27) H(20) 3.240 54501
H(27) H(31) 3.203 54502
H(28) C(19) 3.140 54501
H(28) H(19) 3.414 54501
H(28) H(20) 2.242 54501
H(28) H(31) 2.856 54502
H(29) O(8) 3.350 55502
H(29) C(11) 3.455 45404
H(29) C(12) 3.284 45404
H(29) C(30) 3.378 55502
H(29) C(31) 3.313 55502
H(29) C(35) 3.508 55502
H(29) H(12) 3.210 45404
H(29) H(13) 2.921 45404
H(29) H(32) 3.103 55502
H(29) H(37) 3.512 55502
H(29) H(38) 3.106 55502
H(30) O(8) 3.006 55502
H(30) C(22) 3.328 55502
H(30) C(25) 3.471 55502
H(30) C(26) 3.257 55502
H(30) C(27) 3.196 55502
H(30) C(30) 3.361 55502
H(30) C(35) 3.528 55502
H(30) H(37) 3.345 55502
H(30) H(38) 3.543 55502
H(31) O(8) 3.384 55502
H(31) C(22) 3.522 55502
H(31) C(26) 3.081 55502
H(31) C(27) 2.833 55502
H(31) C(29) 3.425 55502
H(31) C(30) 3.081 55502
H(31) C(31) 3.309 55502
H(31) H(20) 3.163 54502
H(31) H(27) 3.203 55502
H(31) H(28) 2.856 55502
H(31) H(32) 3.536 55502
H(32) C(7) 3.569 65603
H(32) C(12) 3.395 65603
H(32) C(13) 3.331 65603
H(32) H(9) 2.640 65603
H(32) H(14) 3.550 65603
H(32) H(29) 3.103 54502
H(32) H(31) 3.536 54502
H(33) H(7) 3.531 65603
H(33) H(9) 3.131 65603
H(33) H(26) 3.043 54504
H(33) H(36) 3.214 65603
H(34) Cl(1) 3.161 54504
H(34) Cl(2) 3.541 54504
H(34) C(18) 3.135 54501
H(34) C(19) 3.235 54501
H(34) H(19) 3.218 54501
H(34) H(20) 3.422 54501
H(34) H(36) 3.464 65603
H(35) C(18) 3.205 54501
H(35) C(19) 3.406 54501
H(35) H(19) 2.678 54501
H(35) H(20) 3.100 54501
H(36) C(29) 3.444 65603
H(36) C(30) 3.344 65603
H(36) C(31) 3.081 65603
H(36) C(32) 2.903 65603
H(36) C(33) 3.019 65603
H(36) C(34) 3.288 65603
H(36) H(33) 3.214 65603
H(36) H(34) 3.464 65603
H(37) Cl(2) 3.155 55502
H(37) O(4) 3.573 54502
H(37) C(5) 2.915 54502
H(37) C(10) 3.312 65603
H(37) C(11) 3.432 65603
H(37) H(4) 2.806 54502
H(37) H(6) 2.277 54502
H(37) H(11) 3.233 65603
H(37) H(12) 3.399 65603
H(37) H(29) 3.512 54502
H(37) H(30) 3.345 54502
H(38) C(8) 3.600 65603
H(38) C(9) 3.263 65603
H(38) C(10) 2.941 65603
H(38) C(11) 2.950 65603
H(38) C(12) 3.274 65603
H(38) C(13) 3.587 65603
H(38) H(6) 3.325 54502
H(38) H(9) 3.453 65603
H(38) H(11) 3.293 65603
H(38) H(12) 3.276 65603
H(38) H(29) 3.106 54502
H(38) H(30) 3.543 54502
H(39) C(17) 3.17(9) 56603
H(39) C(18) 3.23(10) 56603
H(39) H(17) 3.352 55603
H(39) H(18) 2.541 56603
H(39) H(19) 2.657 56603
H(40) O(1) 3.40(6) 55603
H(40) O(2) 2.68(6) 55603
H(40) C(3) 3.29(6) 55603
H(40) C(18) 3.43(6) 56603
H(40) H(18) 3.303 56603
H(40) H(19) 2.826 56603
H(41) O(1) 2.66(7) 55603
H(41) O(2) 2.78(6) 55603
H(41) C(3) 2.89(6) 55603
H(41) H(17) 3.041 55603
H(41) H(19) 2.807 56603
H(41) H(41) 3.01(9) 55603
H(42) O(2) 2.207 .
H(42) C(2) 3.368 .
H(42) C(3) 3.094 .
H(42) H(3) 2.834 .
H(42) H(16) 3.174 55603
H(42) H(22) 2.958 55603
H(42) H(23) 3.570 55603
N(1) H(39) 0.90(7) .
N(1) H(40) 0.79(6) .
N(1) H(41) 0.86(6) .
H(39) O(3) 2.14(8) .
H(40) O(6) 2.38(5) .
N(1) O(3) 2.917(6) .
N(1) O(6) 2.955(6) .

loop_
_geom_hbond_atom_site_label_D
_geom_hbond_atom_site_label_H
_geom_hbond_atom_site_label_A
_geom_hbond_site_symmetry_A
_geom_hbond_distance_DA
_geom_hbond_distance_DH
_geom_hbond_distance_HA
_geom_hbond_angle_DHA
_geom_hbond_publ_flag
N(1) H(39) O(3) . 2.917(6) 0.90(7) 2.14(8) 145(9) no
N(1) H(40) O(2) 3_556 3.206(7) 0.79(6) 2.68(6) 126(5) no
N(1) H(40) O(6) . 2.955(6) 0.79(6) 2.38(5) 131(5) no
N(1) H(41) O(1) 3_556 3.454(7) 0.86(6) 2.66(7) 153(5) no
N(1) H(41) O(2) 3_556 3.206(7) 0.86(6) 2.78(6) 112(4) no

loop_
_geom_torsion_atom_site_label_1
_geom_torsion_atom_site_label_2
_geom_torsion_atom_site_label_3
_geom_torsion_atom_site_label_4
_geom_torsion
P(1) Ru(1) P(2) C(7) 1.65(18)
P(1) Ru(1) P(2) C(22) -125.0(3)
P(1) Ru(1) P(2) C(29) 118.1(2)
P(2) Ru(1) P(1) C(6) 19.38(18)
P(2) Ru(1) P(1) C(8) -91.2(2)
P(2) Ru(1) P(1) C(15) 150.5(2)
P(1) Ru(1) O(1) C(3) 179.7(8)
O(1) Ru(1) P(1) C(6) 102.8(12)
O(1) Ru(1) P(1) C(8) -7.8(12)
O(1) Ru(1) P(1) C(15) -126.1(12)
P(1) Ru(1) O(5) C(9) -4.4(3)
P(1) Ru(1) O(5) C(14) 165.1(4)
O(5) Ru(1) P(1) C(6) 117.1(2)
O(5) Ru(1) P(1) C(8) 6.5(2)
O(5) Ru(1) P(1) C(15) -111.8(2)
N(1) Ru(1) P(1) C(6) -160.2(2)
N(1) Ru(1) P(1) C(8) 89.3(2)
N(1) Ru(1) P(1) C(15) -29.1(2)
P(1) Ru(1) C(1) C(2) -162.6(3)
P(1) Ru(1) C(1) C(4) -41.9(4)
C(1) Ru(1) P(1) C(6) -69.7(2)
C(1) Ru(1) P(1) C(8) 179.7(2)
C(1) Ru(1) P(1) C(15) 61.3(3)
P(2) Ru(1) O(1) C(3) -97.5(4)
O(1) Ru(1) P(2) C(7) -172.7(2)
O(1) Ru(1) P(2) C(22) 60.6(3)
O(1) Ru(1) P(2) C(29) -56.3(2)
P(2) Ru(1) O(5) C(9) 77.7(3)
P(2) Ru(1) O(5) C(14) -112.7(4)
O(5) Ru(1) P(2) C(7) -78.3(2)
O(5) Ru(1) P(2) C(22) 155.0(3)
O(5) Ru(1) P(2) C(29) 38.1(2)
N(1) Ru(1) P(2) C(7) 161(6)
N(1) Ru(1) P(2) C(22) 34(6)
N(1) Ru(1) P(2) C(29) -83(6)
P(2) Ru(1) C(1) C(2) 114.1(3)
P(2) Ru(1) C(1) C(4) -125.2(4)
C(1) Ru(1) P(2) C(7) 105.4(2)
C(1) Ru(1) P(2) C(22) -21.3(3)
C(1) Ru(1) P(2) C(29) -138.2(2)
O(1) Ru(1) O(5) C(9) 174.2(3)
O(1) Ru(1) O(5) C(14) -16.3(4)
O(5) Ru(1) O(1) C(3) 165.6(4)
N(1) Ru(1) O(1) C(3) 81.9(4)
O(1) Ru(1) C(1) C(2) 18.1(3)
O(1) Ru(1) C(1) C(4) 138.8(4)
C(1) Ru(1) O(1) C(3) -7.6(4)
N(1) Ru(1) O(5) C(9) -103.4(4)
N(1) Ru(1) O(5) C(14) 66.2(4)
O(5) Ru(1) C(1) C(2) -38.9(13)
O(5) Ru(1) C(1) C(4) 81.8(12)
C(1) Ru(1) O(5) C(9) -129.5(11)
C(1) Ru(1) O(5) C(14) 40.1(13)
N(1) Ru(1) C(1) C(2) -64.9(3)
N(1) Ru(1) C(1) C(4) 55.8(4)
Ru(1) P(1) C(6) C(7) -40.6(3)
Ru(1) P(1) C(8) C(9) -10.2(5)
Ru(1) P(1) C(8) C(13) 176.4(5)
Ru(1) P(1) C(15) C(16) 61.7(4)
Ru(1) P(1) C(15) C(20) -119.4(4)
C(6) P(1) C(8) C(9) -127.7(5)
C(6) P(1) C(8) C(13) 58.9(6)
C(8) P(1) C(6) C(7) 71.1(3)
C(6) P(1) C(15) C(16) -163.9(4)
C(6) P(1) C(15) C(20) 15.0(5)
C(15) P(1) C(6) C(7) 175.7(3)
C(8) P(1) C(15) C(16) -58.0(4)
C(8) P(1) C(15) C(20) 120.8(5)
C(15) P(1) C(8) C(9) 126.5(5)
C(15) P(1) C(8) C(13) -46.9(6)
Ru(1) P(2) C(7) C(6) -26.6(4)
Ru(1) P(2) C(22) C(23) 89.7(8)
Ru(1) P(2) C(22) C(27) -73.2(5)
Ru(1) P(2) C(29) C(30) -163.7(4)
Ru(1) P(2) C(29) C(34) 14.6(5)
C(7) P(2) C(22) C(23) -37.2(9)
C(7) P(2) C(22) C(27) 160.0(4)
C(22) P(2) C(7) C(6) 102.7(4)
C(7) P(2) C(29) C(30) -42.3(5)
C(7) P(2) C(29) C(34) 135.9(4)
C(29) P(2) C(7) C(6) -152.4(4)
C(22) P(2) C(29) C(30) 71.2(5)
C(22) P(2) C(29) C(34) -110.5(5)
C(29) P(2) C(22) C(23) -143.6(8)
C(29) P(2) C(22) C(27) 53.5(5)
Ru(1) O(1) C(3) O(2) 178.0(4)
Ru(1) O(1) C(3) C(2) -6.3(6)
C(5) O(4) C(4) O(3) -7.5(6)
C(5) O(4) C(4) C(1) 173.8(4)
Ru(1) O(5) C(9) C(8) -0.9(6)
Ru(1) O(5) C(9) C(10) 179.4(4)
C(14) O(5) C(9) C(8) -171.0(5)
C(14) O(5) C(9) C(10) 9.3(8)
C(21) O(6) C(16) C(15) 171.6(5)
C(21) O(6) C(16) C(17) -8.3(8)
C(28) O(7) C(23) C(22) -163.1(8)
C(28) O(7) C(23) C(24) 23.3(12)
C(35) O(8) C(30) C(29) 166.4(6)
C(35) O(8) C(30) C(31) -14.6(10)
Ru(1) C(1) C(2) C(3) -26.8(5)
Ru(1) C(1) C(4) O(3) -81.6(5)
Ru(1) C(1) C(4) O(4) 96.9(4)
C(2) C(1) C(4) O(3) 35.6(6)
C(2) C(1) C(4) O(4) -145.9(4)
C(4) C(1) C(2) C(3) -145.5(4)
C(1) C(2) C(3) O(1) 23.1(7)
C(1) C(2) C(3) O(2) -161.0(5)
P(1) C(6) C(7) P(2) 40.5(4)
P(1) C(8) C(9) O(5) 7.5(7)
P(1) C(8) C(9) C(10) -172.7(5)
P(1) C(8) C(13) C(12) 174.0(5)
C(9) C(8) C(13) C(12) 0.6(10)
C(13) C(8) C(9) O(5) -178.7(5)
C(13) C(8) C(9) C(10) 1.0(9)
O(5) C(9) C(10) C(11) 178.7(6)
C(8) C(9) C(10) C(11) -1.0(10)
C(9) C(10) C(11) C(12) -0.6(11)
C(10) C(11) C(12) C(13) 2.2(11)
C(11) C(12) C(13) C(8) -2.2(11)
P(1) C(15) C(16) O(6) -1.0(6)
P(1) C(15) C(16) C(17) 178.9(4)
P(1) C(15) C(20) C(19) -179.1(4)
C(16) C(15) C(20) C(19) -0.2(6)
C(20) C(15) C(16) O(6) -179.9(3)
C(20) C(15) C(16) C(17) -0.0(8)
O(6) C(16) C(17) C(18) -180(179)
C(15) C(16) C(17) C(18) 0.3(8)
C(16) C(17) C(18) C(19) -0.4(8)
C(17) C(18) C(19) C(20) 0.2(8)
C(18) C(19) C(20) C(15) 0.1(8)
P(2) C(22) C(23) O(7) 12.2(12)
P(2) C(22) C(23) C(24) -173.8(6)
P(2) C(22) C(27) C(26) 174.7(6)
C(23) C(22) C(27) C(26) 9.3(10)
C(27) C(22) C(23) O(7) 174.5(6)
C(27) C(22) C(23) C(24) -11.6(12)
O(7) C(23) C(24) C(25) -177.4(9)
C(22) C(23) C(24) C(25) 9.5(13)
C(23) C(24) C(25) C(26) -3.7(15)
C(24) C(25) C(26) C(27) 1.6(15)
C(25) C(26) C(27) C(22) -4.1(12)
P(2) C(29) C(30) O(8) -3.7(8)
P(2) C(29) C(30) C(31) 177.3(5)
P(2) C(29) C(34) C(33) -176.6(5)
C(30) C(29) C(34) C(33) 1.7(9)
C(34) C(29) C(30) O(8) 178.0(5)
C(34) C(29) C(30) C(31) -1.0(9)
O(8) C(30) C(31) C(32) -179.0(6)
C(29) C(30) C(31) C(32) -0.1(9)
C(30) C(31) C(32) C(33) 0.5(11)
C(31) C(32) C(33) C(34) 0.2(8)
C(32) C(33) C(34) C(29) -1.3(10)
